data_4510336
loop_
_publ_author_name
'Kim, Yeonga'
'Song, Jeong Hwa'
'Lee, Woo Ram'
'Phang, Won Ju'
'Lim, Kwang Soo'
'Hong, Chang Seop'

_publ_section_title
;
 Reversible Structural Flexibility and Sensing Properties of a Zn(II)
 Metal--Organic Framework: Phase Transformation between Interpenetrating
 3D Net and 2D Sheet
;
_journal_issue 4
_journal_name_full 'Crystal Growth &amp; Design'
_journal_page_first 1933
_journal_paper_doi 10.1021/cg500052v
_journal_volume 14
_journal_year 2014
_chemical_formula_sum 'C54 H50 N2 O21 Zn4'
_chemical_formula_weight 1324.44
_chemical_name_systematic
;
 ?
;
_space_group_IT_number 9
_symmetry_cell_setting monoclinic
_symmetry_space_group_name_Hall 'C -2yc'
_symmetry_space_group_name_H-M 'C 1 c 1'
_atom_sites_solution_hydrogens geom
_atom_sites_solution_primary direct
_atom_sites_solution_secondary difmap
_audit_creation_method SHELXL-97
_cell_angle_alpha 90.00
_cell_angle_beta 110.954(4)
_cell_angle_gamma 90.00
_cell_formula_units_Z 4
_cell_length_a 17.0836(11)
_cell_length_b 16.9192(11)
_cell_length_c 21.0915(14)
_cell_measurement_reflns_used 23990
_cell_measurement_temperature 100(2)
_cell_measurement_theta_max 27.226
_cell_measurement_theta_min 2.5495
_cell_volume 5693.1(7)
_computing_cell_refinement 'Bruker SMART APEXll'
_computing_data_collection 'Bruker SMART APEXll'
_computing_data_reduction 'Bruker SAINT'
_computing_molecular_graphics WingX
_computing_publication_material WingX
_computing_structure_refinement 'SHELXL-97 (Sheldrick, 1997)'
_computing_structure_solution SHELXTL
_diffrn_ambient_temperature 100(2)
_diffrn_measured_fraction_theta_full 0.989
_diffrn_measured_fraction_theta_max 0.989
_diffrn_measurement_device_type 'CCD area detector'
_diffrn_measurement_method 'omega,phi scan'
_diffrn_radiation_monochromator graphite
_diffrn_radiation_source 'fine-focus sealed tube'
_diffrn_radiation_type MoK\a
_diffrn_radiation_wavelength 0.71073
_diffrn_reflns_av_R_equivalents 0.0439
_diffrn_reflns_av_sigmaI/netI 0.0978
_diffrn_reflns_limit_h_max 22
_diffrn_reflns_limit_h_min -22
_diffrn_reflns_limit_k_max 20
_diffrn_reflns_limit_k_min -22
_diffrn_reflns_limit_l_max 28
_diffrn_reflns_limit_l_min -27
_diffrn_reflns_number 23187
_diffrn_reflns_theta_full 28.30
_diffrn_reflns_theta_max 28.30
_diffrn_reflns_theta_min 2.26
_exptl_absorpt_coefficient_mu 1.743
_exptl_absorpt_correction_T_max 0.8731
_exptl_absorpt_correction_T_min 0.7800
_exptl_absorpt_correction_type multi-scan
_exptl_absorpt_process_details SADABS
_exptl_crystal_colour colorless
_exptl_crystal_density_diffrn 1.545
_exptl_crystal_density_method 'not measured'
_exptl_crystal_description plate
_exptl_crystal_F_000 2704
_exptl_crystal_size_max 0.15
_exptl_crystal_size_mid 0.13
_exptl_crystal_size_min 0.08
_refine_diff_density_max 0.685
_refine_diff_density_min -0.953
_refine_diff_density_rms 0.105
_refine_ls_abs_structure_details 'Flack H D (1983), Acta Cryst. A39, 876-881'
_refine_ls_abs_structure_Flack 0.129(10)
_refine_ls_extinction_method none
_refine_ls_goodness_of_fit_ref 1.025
_refine_ls_hydrogen_treatment mixed
_refine_ls_matrix_type full
_refine_ls_number_parameters 736
_refine_ls_number_reflns 12003
_refine_ls_number_restraints 2
_refine_ls_restrained_S_all 1.025
_refine_ls_R_factor_all 0.0766
_refine_ls_R_factor_gt 0.0543
_refine_ls_shift/su_max 0.001
_refine_ls_shift/su_mean 0.000
_refine_ls_structure_factor_coef Fsqd
_refine_ls_weighting_details 'calc w=1/[\s^2^(Fo^2^)+(0.0350P)^2^+0.0000P] where P=(Fo^2^+2Fc^2^)/3'
_refine_ls_weighting_scheme calc
_refine_ls_wR_factor_gt 0.0912
_refine_ls_wR_factor_ref 0.0981
_reflns_number_gt 9258
_reflns_number_total 12003
_reflns_threshold_expression >2sigma(I)
_cod_data_source_file cg500052v_si_002.cif
_cod_data_source_block complex1
_cod_depositor_comments
;
The following automatic conversions were performed:

'_exptl_absorpt_correction_type' value 'MULTI-SCAN' changed to
'multi-scan' according to
/usr/data/users/saulius/automatic-downloads/current/ACS/lib/dictionaries/cif_core.dic
dictionary named 'cif_core.dic' version 2.4.2 from 2011-04-26.

Automatic conversion script
Id: cif_fix_values 2281 2013-09-26 08:29:07Z andrius 
;
_cod_original_cell_volume 5693.1(6)
_cod_original_sg_symbol_H-M Cc
_cod_database_code 4510336

loop_
_symmetry_equiv_pos_as_xyz
'x, y, z'
'x, -y, z+1/2'
'x+1/2, y+1/2, z'
'x+1/2, -y+1/2, z+1/2'

loop_
_atom_site_label
_atom_site_type_symbol
_atom_site_fract_x
_atom_site_fract_y
_atom_site_fract_z
_atom_site_U_iso_or_equiv
_atom_site_adp_type
_atom_site_occupancy
_atom_site_symmetry_multiplicity
_atom_site_calc_flag
_atom_site_refinement_flags
O1 O 0.1368(2) 0.90650(19) 0.1904(2) 0.0159(8) Uani 1 1 d .
Zn1 Zn 0.18687(3) 0.84378(3) 0.26925(3) 0.01518(14) Uani 1 1 d .
Zn2 Zn 0.07705(3) 0.83507(3) 0.11816(3) 0.01619(15) Uani 1 1 d .
Zn3 Zn 0.06010(4) 0.99110(3) 0.20116(3) 0.01636(15) Uani 1 1 d .
Zn4 Zn 0.22623(4) 0.95625(4) 0.17003(3) 0.01702(15) Uani 1 1 d .
O2 O 0.2992(2) 0.8766(2) 0.32546(19) 0.0224(9) Uani 1 1 d .
O3 O 0.3328(2) 0.9136(2) 0.2368(2) 0.0250(10) Uani 1 1 d .
O4 O 0.4324(2) 0.8482(2) 0.4360(2) 0.0320(11) Uani 1 1 d .
O5 O 0.8133(3) 1.1885(3) 0.4786(2) 0.0438(13) Uani 1 1 d .
O6 O 0.9635(2) 1.1403(2) 0.56268(19) 0.0206(9) Uani 1 1 d .
O7 O 0.9519(2) 1.0728(2) 0.6497(2) 0.0252(10) Uani 1 1 d .
C1 C 0.3496(4) 0.9036(3) 0.2996(3) 0.0198(13) Uani 1 1 d .
C2 C 0.4343(4) 0.9284(4) 0.3457(3) 0.0297(16) Uani 1 1 d .
C3 C 0.4724(4) 0.9039(3) 0.4123(3) 0.0237(14) Uani 1 1 d .
C4 C 0.4748(4) 0.8165(4) 0.5032(3) 0.0400(18) Uani 1 1 d .
H4A H 0.5311 0.7990 0.5074 0.060 Uiso 1 1 calc R
H4B H 0.4429 0.7715 0.5106 0.060 Uiso 1 1 calc R
H4C H 0.4790 0.8575 0.5371 0.060 Uiso 1 1 calc R
C5 C 0.5509(4) 0.9329(3) 0.4525(4) 0.0307(15) Uani 1 1 d .
H5 H 0.5767 0.9147 0.4979 0.037 Uiso 1 1 calc R
C6 C 0.5914(4) 0.9881(4) 0.4265(4) 0.0402(18) Uani 1 1 d .
C7 C 0.5542(5) 1.0122(6) 0.3594(4) 0.075(3) Uani 1 1 d .
H7 H 0.5825 1.0485 0.3407 0.090 Uiso 1 1 calc R
C8 C 0.4774(5) 0.9840(5) 0.3205(4) 0.063(3) Uani 1 1 d .
H8 H 0.4521 1.0023 0.2752 0.075 Uiso 1 1 calc R
C9 C 0.6751(4) 1.0185(4) 0.4695(4) 0.0439(19) Uani 1 1 d .
C10 C 0.7047(4) 1.0902(4) 0.4541(3) 0.0369(17) Uani 1 1 d .
H10 H 0.6693 1.1209 0.4173 0.044 Uiso 1 1 calc R
C11 C 0.7838(4) 1.1175(4) 0.4910(3) 0.0291(15) Uani 1 1 d .
C12 C 0.7595(4) 1.2329(4) 0.4232(4) 0.057(2) Uani 1 1 d .
H12A H 0.7484 1.2031 0.3811 0.086 Uiso 1 1 calc R
H12B H 0.7862 1.2833 0.4203 0.086 Uiso 1 1 calc R
H12C H 0.7065 1.2429 0.4300 0.086 Uiso 1 1 calc R
C13 C 0.8366(4) 1.0743(3) 0.5484(3) 0.0237(14) Uani 1 1 d .
C14 C 0.8062(4) 1.0048(4) 0.5646(4) 0.0394(18) Uani 1 1 d .
H14 H 0.8402 0.9757 0.6031 0.047 Uiso 1 1 calc R
C15 C 0.7275(5) 0.9760(4) 0.5264(4) 0.049(2) Uani 1 1 d .
H15 H 0.7087 0.9275 0.5386 0.059 Uiso 1 1 calc R
C16 C 0.9238(4) 1.0972(3) 0.5903(3) 0.0225(14) Uani 1 1 d .
O8 O 0.1994(2) 0.7331(2) 0.2433(2) 0.0256(10) Uani 1 1 d .
O9 O 0.0813(3) 0.7251(2) 0.1532(2) 0.0245(10) Uani 1 1 d .
O10 O 0.0049(3) 0.5836(3) 0.1589(3) 0.0472(14) Uani 1 1 d .
O11 O 0.3259(3) 1.1999(2) 0.1813(2) 0.0316(11) Uani 1 1 d .
O12 O 0.1678(2) 1.0674(2) 0.2479(2) 0.0239(9) Uani 1 1 d .
O13 O 0.2471(3) 1.0680(2) 0.1840(2) 0.0292(11) Uani 1 1 d .
C17 C 0.1425(4) 0.6949(3) 0.1983(4) 0.0245(14) Uani 1 1 d .
C18 C 0.1518(4) 0.6069(3) 0.2004(3) 0.0275(15) Uani 1 1 d .
C19 C 0.0840(4) 0.5529(4) 0.1805(3) 0.0337(16) Uani 1 1 d .
C20 C -0.0643(5) 0.5292(4) 0.1293(4) 0.061(2) Uani 1 1 d .
H20A H -0.0558 0.5000 0.0922 0.092 Uiso 1 1 calc R
H20B H -0.1169 0.5590 0.1116 0.092 Uiso 1 1 calc R
H20C H -0.0669 0.4920 0.1641 0.092 Uiso 1 1 calc R
C21 C 0.1005(4) 0.4718(4) 0.1853(4) 0.0368(17) Uani 1 1 d .
H21 H 0.0551 0.4355 0.1718 0.044 Uiso 1 1 calc R
C22 C 0.1831(4) 0.4431(4) 0.2099(4) 0.0368(17) Uani 1 1 d .
C23 C 0.2492(4) 0.4949(4) 0.2292(4) 0.0399(18) Uani 1 1 d .
H23 H 0.3052 0.4760 0.2446 0.048 Uiso 1 1 calc R
C24 C 0.2326(4) 0.5760(4) 0.2258(4) 0.0405(18) Uani 1 1 d .
H24 H 0.2785 0.6116 0.2416 0.049 Uiso 1 1 calc R
C25 C 0.1964(4) 1.3561(4) 0.2164(3) 0.0328(16) Uani 1 1 d .
C26 C 0.2561(4) 1.3198(3) 0.1961(3) 0.0283(15) Uani 1 1 d .
H26 H 0.2908 1.3514 0.1797 0.034 Uiso 1 1 calc R
C27 C 0.2666(4) 1.2377(3) 0.1991(3) 0.0273(14) Uani 1 1 d .
C28 C 0.3769(4) 1.2466(4) 0.1547(3) 0.0361(17) Uani 1 1 d .
H28A H 0.3420 1.2692 0.1109 0.054 Uiso 1 1 calc R
H28B H 0.4205 1.2132 0.1484 0.054 Uiso 1 1 calc R
H28C H 0.4033 1.2893 0.1865 0.054 Uiso 1 1 calc R
C29 C 0.2138(4) 1.1909(3) 0.2220(3) 0.0258(14) Uani 1 1 d .
C30 C 0.1566(4) 1.2281(4) 0.2443(3) 0.0340(16) Uani 1 1 d .
H30 H 0.1225 1.1969 0.2616 0.041 Uiso 1 1 calc R
C31 C 0.1473(4) 1.3095(4) 0.2422(4) 0.0402(18) Uani 1 1 d .
H31 H 0.1076 1.3335 0.2583 0.048 Uiso 1 1 calc R
C32 C 0.2101(4) 1.1015(3) 0.2184(3) 0.0252(13) Uani 1 1 d .
O14 O 0.1144(3) 0.8344(2) 0.3211(2) 0.0324(11) Uani 1 1 d .
O15 O 0.0514(2) 0.9504(2) 0.2921(2) 0.0257(10) Uani 1 1 d .
O16 O -0.0327(3) 0.9782(3) 0.3817(3) 0.0516(14) Uani 1 1 d .
O17 O 0.2546(5) 0.9500(3) -0.0345(3) 0.108(3) Uani 1 1 d .
O18 O 0.1361(3) 0.8217(3) 0.0549(2) 0.0387(13) Uani 1 1 d .
O19 O 0.2331(3) 0.9175(3) 0.0848(2) 0.0320(11) Uani 1 1 d .
C33 C 0.0574(4) 0.8833(4) 0.3165(3) 0.0279(15) Uani 1 1 d .
C34 C -0.0088(4) 0.8515(4) 0.3419(3) 0.0266(14) Uani 1 1 d .
C35 C -0.0531(4) 0.8978(4) 0.3726(3) 0.0333(16) Uani 1 1 d .
C36 C -0.0691(6) 1.0222(4) 0.4225(5) 0.073(3) Uani 1 1 d .
H36A H -0.1298 1.0265 0.3985 0.109 Uiso 1 1 calc R
H36B H -0.0444 1.0752 0.4311 0.109 Uiso 1 1 calc R
H36C H -0.0581 0.9949 0.4658 0.109 Uiso 1 1 calc R
C37 C -0.1091(4) 0.8626(4) 0.3981(3) 0.0364(17) Uani 1 1 d .
H37 H -0.1378 0.8946 0.4198 0.044 Uiso 1 1 calc R
C38 C -0.1243(4) 0.7818(4) 0.3927(3) 0.0348(17) Uani 1 1 d .
C39 C -0.0832(4) 0.7374(4) 0.3597(3) 0.0400(18) Uani 1 1 d .
H39 H -0.0945 0.6824 0.3531 0.048 Uiso 1 1 calc R
C40 C -0.0251(4) 0.7721(4) 0.3357(3) 0.0337(16) Uani 1 1 d .
H40 H 0.0038 0.7398 0.3145 0.040 Uiso 1 1 calc R
C41 C -0.1791(4) 0.7452(4) 0.4256(4) 0.0406(18) Uani 1 1 d .
C42 C 0.3111(5) 0.8354(4) -0.0735(4) 0.048(2) Uani 1 1 d .
H42 H 0.3343 0.8675 -0.0993 0.057 Uiso 1 1 calc R
C43 C 0.2687(5) 0.8714(4) -0.0363(4) 0.051(2) Uani 1 1 d .
C44 C 0.2757(8) 0.9999(5) -0.0812(5) 0.112(5) Uani 1 1 d .
H44A H 0.3365 0.9990 -0.0703 0.168 Uiso 1 1 calc R
H44B H 0.2577 1.0542 -0.0775 0.168 Uiso 1 1 calc R
H44C H 0.2473 0.9806 -0.1276 0.168 Uiso 1 1 calc R
C45 C 0.2360(4) 0.8251(4) 0.0027(4) 0.0369(18) Uani 1 1 d .
C46A C 0.2215(8) 0.7472(7) -0.0181(6) 0.022(3) Uiso 0.50 1 d P
C46B C 0.2617(9) 0.7430(9) 0.0165(8) 0.039(4) Uiso 0.50 1 d P
C47A C -0.2363(8) 0.7880(7) 0.4446(6) 0.023(3) Uiso 0.50 1 d P
C47B C -0.1953(10) 0.7931(9) 0.4787(9) 0.050(4) Uiso 0.50 1 d P
C48 C 0.1980(4) 0.8580(4) 0.0510(3) 0.0304(15) Uani 1 1 d .
N1 N 0.0890(4) 1.1428(4) 0.0492(3) 0.0497(17) Uani 1 1 d .
O20 O 0.0592(3) 1.0363(2) 0.1039(2) 0.0360(11) Uani 1 1 d .
C49 C 0.0535(4) 1.1073(4) 0.0887(3) 0.0426(18) Uani 1 1 d .
H49 H 0.0210 1.1394 0.1068 0.051 Uiso 1 1 calc R
C50 C 0.0804(6) 1.2286(4) 0.0357(4) 0.073(3) Uani 1 1 d .
H50A H 0.0581 1.2378 -0.0134 0.109 Uiso 1 1 calc R
H50B H 0.1354 1.2539 0.0556 0.109 Uiso 1 1 calc R
H50C H 0.0420 1.2511 0.0561 0.109 Uiso 1 1 calc R
C51 C 0.1422(5) 1.0981(5) 0.0216(4) 0.067(3) Uani 1 1 d .
H51A H 0.2012 1.1102 0.0475 0.100 Uiso 1 1 calc R
H51B H 0.1290 1.1127 -0.0261 0.100 Uiso 1 1 calc R
H51C H 0.1323 1.0415 0.0247 0.100 Uiso 1 1 calc R
N2 N -0.0540(5) 1.1799(4) 0.2626(4) 0.077(3) Uani 1 1 d .
O21 O -0.0145(3) 1.0854(2) 0.2048(3) 0.0401(12) Uani 1 1 d .
C52 C -0.0160(5) 1.1129(4) 0.2578(5) 0.054(2) Uani 1 1 d .
H52 H 0.0118 1.0844 0.2985 0.065 Uiso 1 1 calc R
C53A C -0.0660(9) 1.2133(8) 0.3180(7) 0.033(3) Uiso 0.50 1 d P
C53B C -0.0176(14) 1.2132(13) 0.3474(11) 0.088(7) Uiso 0.50 1 d P
C54 C -0.0977(6) 1.2259(5) 0.2027(6) 0.100(4) Uani 1 1 d .
H54A H -0.0698 1.2772 0.2057 0.151 Uiso 1 1 calc R
H54B H -0.1558 1.2342 0.1994 0.151 Uiso 1 1 calc R
H54C H -0.0971 1.1976 0.1623 0.151 Uiso 1 1 calc R

loop_
_atom_site_aniso_label
_atom_site_aniso_U_11
_atom_site_aniso_U_22
_atom_site_aniso_U_33
_atom_site_aniso_U_23
_atom_site_aniso_U_13
_atom_site_aniso_U_12
O1 0.0179(18) 0.018(2) 0.0140(18) -0.0020(17) 0.0079(15) 0.0019(17)
Zn1 0.0156(3) 0.0115(3) 0.0191(4) 0.0008(3) 0.0071(3) -0.0007(3)
Zn2 0.0159(3) 0.0125(3) 0.0216(4) -0.0008(3) 0.0084(3) 0.0013(3)
Zn3 0.0184(3) 0.0122(3) 0.0213(4) -0.0004(3) 0.0105(3) 0.0019(3)
Zn4 0.0197(3) 0.0133(3) 0.0218(4) -0.0004(3) 0.0120(3) -0.0014(3)
O2 0.020(2) 0.018(2) 0.029(2) -0.0018(18) 0.008(2) -0.0074(18)
O3 0.023(2) 0.028(2) 0.024(2) 0.0050(19) 0.008(2) 0.0037(19)
O4 0.026(2) 0.033(3) 0.032(3) 0.008(2) 0.005(2) -0.011(2)
O5 0.025(3) 0.047(3) 0.042(3) 0.028(2) -0.008(2) -0.017(2)
O6 0.020(2) 0.022(2) 0.019(2) 0.0024(18) 0.0067(19) -0.0031(17)
O7 0.023(2) 0.026(2) 0.027(3) 0.0066(19) 0.010(2) -0.0001(18)
C1 0.022(3) 0.011(3) 0.025(3) -0.003(3) 0.006(3) -0.004(2)
C2 0.032(4) 0.033(4) 0.023(4) 0.002(3) 0.008(3) -0.019(3)
C3 0.023(3) 0.017(3) 0.035(4) -0.003(3) 0.015(3) -0.005(3)
C4 0.032(4) 0.046(4) 0.031(4) 0.019(3) -0.002(3) -0.010(3)
C5 0.025(4) 0.025(4) 0.036(4) -0.001(3) 0.004(3) -0.010(3)
C6 0.032(4) 0.043(4) 0.035(4) 0.009(3) -0.002(3) -0.021(3)
C7 0.053(5) 0.112(8) 0.038(5) 0.035(5) -0.011(4) -0.057(5)
C8 0.051(5) 0.087(7) 0.031(5) 0.022(4) -0.009(4) -0.036(5)
C9 0.030(4) 0.047(5) 0.036(4) 0.015(4) -0.011(3) -0.021(3)
C10 0.029(4) 0.045(4) 0.024(4) 0.021(3) -0.007(3) -0.014(3)
C11 0.024(3) 0.029(4) 0.030(4) 0.007(3) 0.004(3) -0.008(3)
C12 0.030(4) 0.066(6) 0.056(5) 0.046(4) -0.009(4) -0.013(4)
C13 0.022(3) 0.020(3) 0.023(3) -0.002(3) 0.002(3) -0.003(3)
C14 0.034(4) 0.030(4) 0.038(4) 0.011(3) -0.007(4) -0.013(3)
C15 0.045(5) 0.037(4) 0.052(5) 0.016(4) 0.000(4) -0.018(4)
C16 0.017(3) 0.018(3) 0.037(4) -0.001(3) 0.014(3) 0.002(3)
O8 0.024(2) 0.011(2) 0.031(3) -0.0005(18) -0.005(2) -0.0002(18)
O9 0.024(2) 0.010(2) 0.036(3) 0.0034(18) 0.007(2) -0.0014(18)
O10 0.030(3) 0.021(3) 0.086(4) 0.004(3) 0.015(3) 0.001(2)
O11 0.040(3) 0.017(2) 0.050(3) 0.002(2) 0.031(2) 0.001(2)
O12 0.032(2) 0.010(2) 0.031(2) 0.0017(17) 0.013(2) -0.0048(17)
O13 0.036(3) 0.013(2) 0.044(3) -0.005(2) 0.020(2) -0.0030(19)
C17 0.028(3) 0.015(3) 0.034(4) 0.007(3) 0.015(3) 0.008(3)
C18 0.028(4) 0.021(3) 0.034(4) -0.001(3) 0.011(3) 0.002(3)
C19 0.030(4) 0.020(3) 0.050(5) 0.007(3) 0.012(3) 0.004(3)
C20 0.040(5) 0.043(5) 0.093(7) 0.012(5) 0.013(5) -0.006(4)
C21 0.043(4) 0.016(3) 0.057(5) -0.001(3) 0.023(4) 0.001(3)
C22 0.038(4) 0.021(4) 0.053(5) 0.001(3) 0.017(4) 0.005(3)
C23 0.036(4) 0.019(4) 0.058(5) 0.003(3) 0.008(4) -0.002(3)
C24 0.037(4) 0.023(4) 0.061(5) 0.000(4) 0.016(4) -0.003(3)
C25 0.040(4) 0.016(3) 0.046(4) -0.001(3) 0.020(4) -0.001(3)
C26 0.034(4) 0.016(3) 0.040(4) 0.006(3) 0.020(3) 0.002(3)
C27 0.037(4) 0.019(3) 0.031(4) -0.002(3) 0.017(3) -0.003(3)
C28 0.041(4) 0.024(4) 0.053(5) 0.002(3) 0.030(4) 0.001(3)
C29 0.031(4) 0.016(3) 0.033(4) 0.000(3) 0.016(3) -0.002(3)
C30 0.030(4) 0.022(4) 0.054(5) 0.001(3) 0.020(3) -0.003(3)
C31 0.050(5) 0.016(3) 0.066(5) 0.013(3) 0.035(4) 0.005(3)
C32 0.028(3) 0.013(3) 0.033(3) -0.003(3) 0.009(3) -0.004(3)
O14 0.021(2) 0.045(3) 0.036(3) 0.021(2) 0.016(2) 0.011(2)
O15 0.035(3) 0.024(2) 0.027(2) -0.0034(19) 0.022(2) -0.002(2)
O16 0.077(4) 0.034(3) 0.070(4) -0.001(3) 0.058(3) 0.005(3)
O17 0.232(9) 0.043(4) 0.122(6) 0.030(4) 0.153(7) 0.043(4)
O18 0.046(3) 0.036(3) 0.055(3) -0.018(2) 0.043(3) -0.016(2)
O19 0.040(3) 0.036(3) 0.031(3) -0.011(2) 0.026(2) -0.010(2)
C33 0.029(4) 0.031(4) 0.030(4) 0.001(3) 0.019(3) 0.000(3)
C34 0.029(3) 0.033(4) 0.020(3) 0.006(3) 0.011(3) 0.001(3)
C35 0.038(4) 0.038(4) 0.033(4) 0.008(3) 0.024(3) 0.007(3)
C36 0.124(9) 0.036(5) 0.102(7) -0.003(5) 0.094(7) 0.008(5)
C37 0.041(4) 0.042(4) 0.037(4) 0.012(3) 0.027(4) 0.016(3)
C38 0.043(4) 0.035(4) 0.038(4) 0.011(3) 0.027(4) 0.011(3)
C39 0.041(4) 0.040(4) 0.053(5) 0.005(4) 0.035(4) 0.000(3)
C40 0.030(4) 0.043(4) 0.036(4) 0.004(3) 0.022(3) 0.002(3)
C41 0.053(5) 0.036(4) 0.051(5) 0.015(3) 0.040(4) 0.009(3)
C42 0.070(5) 0.044(5) 0.054(5) -0.002(4) 0.051(5) -0.001(4)
C43 0.080(6) 0.035(4) 0.054(5) -0.016(4) 0.043(5) -0.006(4)
C44 0.238(14) 0.058(6) 0.097(8) 0.036(6) 0.129(10) 0.037(8)
C45 0.042(4) 0.033(4) 0.054(5) -0.014(3) 0.041(4) -0.011(3)
C48 0.034(4) 0.026(4) 0.037(4) -0.006(3) 0.021(3) 0.003(3)
N1 0.056(4) 0.044(4) 0.038(4) 0.006(3) 0.004(3) -0.016(3)
O20 0.053(3) 0.025(2) 0.024(3) 0.012(2) 0.005(2) 0.004(2)
C49 0.047(5) 0.040(5) 0.037(4) 0.010(4) 0.011(4) 0.008(4)
C50 0.096(7) 0.039(5) 0.063(6) 0.025(4) 0.002(5) -0.021(5)
C51 0.064(6) 0.091(7) 0.054(6) 0.019(5) 0.032(5) 0.016(5)
N2 0.114(7) 0.031(4) 0.137(7) -0.011(4) 0.106(6) 0.002(4)
O21 0.037(3) 0.024(3) 0.067(4) -0.008(2) 0.028(3) 0.006(2)
C52 0.069(6) 0.024(4) 0.095(7) 0.000(4) 0.061(6) 0.002(4)
C54 0.086(8) 0.038(5) 0.205(14) 0.013(7) 0.086(9) 0.019(5)

loop_
_atom_type_symbol
_atom_type_description
_atom_type_scat_dispersion_real
_atom_type_scat_dispersion_imag
_atom_type_scat_source
C C 0.0033 0.0016 'International Tables Vol C Tables 4.2.6.8 and 6.1.1.4'
H H 0.0000 0.0000 'International Tables Vol C Tables 4.2.6.8 and 6.1.1.4'
N N 0.0061 0.0033 'International Tables Vol C Tables 4.2.6.8 and 6.1.1.4'
O O 0.0106 0.0060 'International Tables Vol C Tables 4.2.6.8 and 6.1.1.4'
Zn Zn 0.2839 1.4301 'International Tables Vol C Tables 4.2.6.8 and 6.1.1.4'

loop_
_geom_angle_atom_site_label_1
_geom_angle_atom_site_label_2
_geom_angle_atom_site_label_3
_geom_angle
_geom_angle_site_symmetry_1
_geom_angle_site_symmetry_3
Zn1 O1 Zn4 107.2(2) . .
Zn1 O1 Zn2 106.70(16) . .
Zn4 O1 Zn2 109.69(17) . .
Zn1 O1 Zn3 114.00(18) . .
Zn4 O1 Zn3 108.43(16) . .
Zn2 O1 Zn3 110.7(2) . .
O1 Zn1 O14 111.26(17) . .
O1 Zn1 O2 114.36(16) . .
O14 Zn1 O2 111.84(18) . .
O1 Zn1 O8 110.20(16) . .
O14 Zn1 O8 103.47(17) . .
O2 Zn1 O8 104.94(16) . .
O1 Zn1 Zn2 36.95(11) . .
O14 Zn1 Zn2 107.84(13) . .
O2 Zn1 Zn2 138.72(11) . .
O8 Zn1 Zn2 75.81(12) . .
O1 Zn1 Zn4 36.67(11) . .
O14 Zn1 Zn4 140.99(12) . .
O2 Zn1 Zn4 80.20(11) . .
O8 Zn1 Zn4 109.00(12) . .
Zn2 Zn1 Zn4 61.60(2) . .
O6 Zn2 O1 118.69(16) 2_474 .
O6 Zn2 O18 105.36(19) 2_474 .
O1 Zn2 O18 110.87(17) . .
O6 Zn2 O9 108.90(16) 2_474 .
O1 Zn2 O9 110.69(16) . .
O18 Zn2 O9 100.72(17) . .
O6 Zn2 Zn1 137.05(11) 2_474 .
O1 Zn2 Zn1 36.36(11) . .
O18 Zn2 Zn1 116.23(15) . .
O9 Zn2 Zn1 74.44(12) . .
O6 Zn2 Zn4 125.93(12) 2_474 .
O1 Zn2 Zn4 35.11(11) . .
O18 Zn2 Zn4 76.19(13) . .
O9 Zn2 Zn4 124.16(12) . .
Zn1 Zn2 Zn4 59.298(19) . .
O1 Zn3 O21 173.54(17) . .
O1 Zn3 O7 93.71(15) . 2_474
O21 Zn3 O7 88.61(17) . 2_474
O1 Zn3 O15 97.62(15) . .
O21 Zn3 O15 88.47(17) . .
O7 Zn3 O15 88.06(16) 2_474 .
O1 Zn3 O12 89.66(15) . .
O21 Zn3 O12 87.56(16) . .
O7 Zn3 O12 174.32(16) 2_474 .
O15 Zn3 O12 96.03(15) . .
O1 Zn3 O20 85.93(15) . .
O21 Zn3 O20 88.08(18) . .
O7 Zn3 O20 89.19(16) 2_474 .
O15 Zn3 O20 175.64(17) . .
O12 Zn3 O20 86.50(16) . .
O1 Zn4 O13 120.94(16) . .
O1 Zn4 O19 111.84(17) . .
O13 Zn4 O19 113.62(18) . .
O1 Zn4 O3 106.35(16) . .
O13 Zn4 O3 100.06(17) . .
O19 Zn4 O3 100.80(17) . .
O1 Zn4 Zn1 36.16(12) . .
O13 Zn4 Zn1 125.23(13) . .
O19 Zn4 Zn1 121.15(13) . .
O3 Zn4 Zn1 70.28(11) . .
O1 Zn4 Zn2 35.19(11) . .
O13 Zn4 Zn2 140.81(13) . .
O19 Zn4 Zn2 76.67(12) . .
O3 Zn4 Zn2 115.52(12) . .
Zn1 Zn4 Zn2 59.100(19) . .
C1 O2 Zn1 121.3(4) . .
C1 O3 Zn4 126.6(4) . .
C3 O4 C4 118.5(5) . .
C11 O5 C12 116.8(5) . .
C16 O6 Zn2 115.7(4) . 2_675
C16 O7 Zn3 130.5(4) . 2_675
O2 C1 O3 124.7(5) . .
O2 C1 C2 118.4(5) . .
O3 C1 C2 116.8(5) . .
C3 C2 C8 117.5(6) . .
C3 C2 C1 125.0(5) . .
C8 C2 C1 117.4(6) . .
O4 C3 C2 117.7(5) . .
O4 C3 C5 121.3(6) . .
C2 C3 C5 120.9(6) . .
C6 C5 C3 120.3(6) . .
C5 C6 C7 119.3(6) . .
C5 C6 C9 120.0(6) . .
C7 C6 C9 120.7(6) . .
C8 C7 C6 120.1(7) . .
C7 C8 C2 121.9(7) . .
C10 C9 C15 117.9(6) . .
C10 C9 C6 120.6(6) . .
C15 C9 C6 121.5(6) . .
C11 C10 C9 121.6(6) . .
O5 C11 C10 122.8(6) . .
O5 C11 C13 116.7(5) . .
C10 C11 C13 120.2(6) . .
C14 C13 C11 117.9(6) . .
C14 C13 C16 117.5(6) . .
C11 C13 C16 124.5(5) . .
C13 C14 C15 122.0(7) . .
C14 C15 C9 120.3(6) . .
O7 C16 O6 125.2(6) . .
O7 C16 C13 117.2(5) . .
O6 C16 C13 117.6(6) . .
C17 O8 Zn1 124.0(4) . .
C17 O9 Zn2 125.2(4) . .
C19 O10 C20 117.3(5) . .
C27 O11 C28 117.9(5) . .
C32 O12 Zn3 126.4(4) . .
C32 O13 Zn4 115.3(4) . .
O9 C17 O8 124.9(5) . .
O9 C17 C18 119.0(6) . .
O8 C17 C18 116.1(5) . .
C24 C18 C19 117.7(6) . .
C24 C18 C17 117.8(6) . .
C19 C18 C17 124.5(6) . .
O10 C19 C21 123.2(6) . .
O10 C19 C18 117.5(5) . .
C21 C19 C18 119.3(6) . .
C19 C21 C22 121.1(6) . .
C23 C22 C21 120.0(6) . .
C23 C22 C25 121.6(6) . 1_545
C21 C22 C25 118.4(6) . 1_545
C22 C23 C24 118.9(6) . .
C18 C24 C23 122.9(6) . .
C26 C25 C31 118.9(6) . .
C26 C25 C22 121.0(6) . 1_565
C31 C25 C22 120.2(6) . 1_565
C25 C26 C27 121.5(6) . .
O11 C27 C26 123.3(5) . .
O11 C27 C29 117.6(5) . .
C26 C27 C29 119.0(5) . .
C30 C29 C27 118.7(5) . .
C30 C29 C32 116.8(5) . .
C27 C29 C32 124.3(5) . .
C29 C30 C31 122.0(6) . .
C30 C31 C25 119.7(6) . .
O12 C32 O13 125.5(6) . .
O12 C32 C29 117.1(5) . .
O13 C32 C29 117.3(5) . .
C33 O14 Zn1 122.7(4) . .
C33 O15 Zn3 131.4(4) . .
C35 O16 C36 116.4(5) . .
C43 O17 C44 117.8(6) . .
C48 O18 Zn2 130.1(4) . .
C48 O19 Zn4 128.1(4) . .
O15 C33 O14 125.7(5) . .
O15 C33 C34 120.9(5) . .
O14 C33 C34 113.4(5) . .
C40 C34 C35 118.0(5) . .
C40 C34 C33 117.9(5) . .
C35 C34 C33 124.1(6) . .
C37 C35 C34 120.0(6) . .
C37 C35 O16 122.4(5) . .
C34 C35 O16 117.3(5) . .
C35 C37 C38 121.6(6) . .
C39 C38 C37 117.7(6) . .
C39 C38 C41 122.0(6) . .
C37 C38 C41 120.1(6) . .
C38 C39 C40 120.8(6) . .
C34 C40 C39 121.7(6) . .
C42 C41 C47A 114.3(7) 4_465 .
C42 C41 C38 121.4(6) 4_465 .
C47A C41 C38 123.0(7) . .
C42 C41 C47B 118.3(8) 4_465 .
C47A C41 C47B 32.4(7) . .
C38 C41 C47B 116.3(8) . .
C41 C42 C43 122.4(6) 4_564 .
O17 C43 C42 125.7(7) . .
O17 C43 C45 115.1(6) . .
C42 C43 C45 119.2(7) . .
C46A C45 C43 114.5(7) . .
C46A C45 C46B 32.9(7) . .
C43 C45 C46B 120.1(8) . .
C46A C45 C48 119.8(7) . .
C43 C45 C48 123.8(6) . .
C46B C45 C48 113.1(7) . .
C46B C46A C47A 91.5(16) . 4_564
C46B C46A C45 78.4(15) . .
C47A C46A C45 121.4(10) 4_564 .
C46B C46A C47B 61.2(14) . 4_564
C47A C46A C47B 30.4(7) 4_564 4_564
C45 C46A C47B 110.9(10) . 4_564
C46A C46B C47B 88.5(17) . 4_564
C46A C46B C45 68.7(14) . .
C47B C46B C45 118.9(12) 4_564 .
C46A C46B C47A 58.5(14) . 4_564
C47B C46B C47A 30.1(8) 4_564 4_564
C45 C46B C47A 103.2(10) . 4_564
C47B C47A C46A 90.2(17) . 4_465
C47B C47A C41 80.6(16) . .
C46A C47A C41 120.4(10) 4_465 .
C47B C47A C46B 60.2(15) . 4_465
C46A C47A C46B 30.0(7) 4_465 4_465
C41 C47A C46B 110.8(10) . 4_465
C47A C47B C46B 89.7(17) . 4_465
C47A C47B C41 67.0(15) . .
C46B C47B C41 117.9(13) 4_465 .
C47A C47B C46A 59.4(14) . 4_465
C46B C47B C46A 30.3(7) 4_465 4_465
C41 C47B C46A 102.0(11) . 4_465
O18 C48 O19 126.8(5) . .
O18 C48 C45 116.4(6) . .
O19 C48 C45 116.7(5) . .
C49 N1 C51 120.2(6) . .
C49 N1 C50 121.8(7) . .
C51 N1 C50 117.9(7) . .
C49 O20 Zn3 123.8(4) . .
O20 C49 N1 126.0(7) . .
C52 N2 C53A 129.8(10) . .
C52 N2 C54 120.5(8) . .
C53A N2 C54 109.5(9) . .
C52 N2 C53B 110.2(10) . .
C53A N2 C53B 27.6(8) . .
C54 N2 C53B 126.9(9) . .
C52 O21 Zn3 123.1(5) . .
O21 C52 N2 124.5(8) . .
C53B C53A N2 103(2) . .
C53A C53B N2 49.7(16) . .

loop_
_geom_bond_atom_site_label_1
_geom_bond_atom_site_label_2
_geom_bond_distance
_geom_bond_site_symmetry_2
O1 Zn1 1.900(4) .
O1 Zn4 1.922(4) .
O1 Zn2 1.926(4) .
O1 Zn3 2.008(3) .
Zn1 O14 1.929(4) .
Zn1 O2 1.941(4) .
Zn1 O8 1.984(4) .
Zn1 Zn2 3.0694(8) .
Zn1 Zn4 3.0757(8) .
Zn2 O6 1.919(4) 2_474
Zn2 O18 1.951(4) .
Zn2 O9 1.994(4) .
Zn2 Zn4 3.1466(9) .
Zn3 O21 2.061(4) .
Zn3 O7 2.080(4) 2_474
Zn3 O15 2.092(4) .
Zn3 O12 2.174(4) .
Zn3 O20 2.185(4) .
Zn4 O13 1.927(4) .
Zn4 O19 1.955(4) .
Zn4 O3 1.995(4) .
O2 C1 1.259(6) .
O3 C1 1.263(7) .
O4 C3 1.361(6) .
O4 C4 1.443(7) .
O5 C11 1.364(7) .
O5 C12 1.415(7) .
O6 C16 1.270(6) .
O6 Zn2 1.919(4) 2_675
O7 C16 1.242(7) .
O7 Zn3 2.080(4) 2_675
C1 C2 1.486(8) .
C2 C3 1.384(8) .
C2 C8 1.409(9) .
C3 C5 1.393(8) .
C5 C6 1.387(8) .
C6 C7 1.389(9) .
C6 C9 1.484(8) .
C7 C8 1.362(10) .
C9 C10 1.396(8) .
C9 C15 1.410(9) .
C10 C11 1.376(8) .
C11 C13 1.425(8) .
C13 C14 1.376(8) .
C13 C16 1.487(8) .
C14 C15 1.385(9) .
O8 C17 1.267(7) .
O9 C17 1.244(7) .
O10 C19 1.365(7) .
O10 C20 1.450(8) .
O11 C27 1.359(7) .
O11 C28 1.431(7) .
O12 C32 1.252(7) .
O13 C32 1.255(7) .
C17 C18 1.495(8) .
C18 C24 1.391(8) .
C18 C19 1.417(8) .
C19 C21 1.396(8) .
C21 C22 1.406(8) .
C22 C23 1.370(9) .
C22 C25 1.489(8) 1_545
C23 C24 1.398(8) .
C25 C26 1.384(8) .
C25 C31 1.396(8) .
C25 C22 1.489(8) 1_565
C26 C27 1.400(7) .
C27 C29 1.409(8) .
C29 C30 1.377(8) .
C29 C32 1.516(8) .
C30 C31 1.385(8) .
O14 C33 1.253(7) .
O15 C33 1.237(7) .
O16 C35 1.400(7) .
O16 C36 1.437(7) .
O17 C43 1.354(8) .
O17 C44 1.438(8) .
O18 C48 1.252(7) .
O19 C48 1.256(7) .
C33 C34 1.513(8) .
C34 C40 1.368(8) .
C34 C35 1.399(8) .
C35 C37 1.388(8) .
C37 C38 1.390(9) .
C38 C39 1.375(8) .
C38 C41 1.485(8) .
C39 C40 1.393(8) .
C41 C42 1.374(9) 4_465
C41 C47A 1.388(13) .
C41 C47B 1.487(16) .
C42 C41 1.374(9) 4_564
C42 C43 1.385(9) .
C43 C45 1.390(9) .
C45 C46A 1.383(13) .
C45 C46B 1.455(15) .
C45 C48 1.498(8) .
C46A C46B 0.807(16) .
C46A C47A 1.376(15) 4_564
C46A C47B 1.599(19) 4_564
C46B C47B 1.401(19) 4_564
C46B C47A 1.614(18) 4_564
C47A C47B 0.809(17) .
C47A C46A 1.376(15) 4_465
C47A C46B 1.614(18) 4_465
C47B C46B 1.401(19) 4_465
C47B C46A 1.599(19) 4_465
N1 C49 1.336(8) .
N1 C51 1.456(9) .
N1 C50 1.476(8) .
O20 C49 1.237(7) .
N2 C52 1.327(9) .
N2 C53A 1.378(14) .
N2 C54 1.444(12) .
N2 C53B 1.76(2) .
O21 C52 1.221(8) .
C53A C53B 0.84(2) .
